data_7231253
loop_
_publ_author_name
'Ridenour, J. August'
'Cahill, Christopher L.'

_publ_section_title
;
 Nine isomorphous lanthanide--uranyl f--f bimetallic materials with
 2-thiophenecarboxylic acid and terpyridine: structure and concomitant
 luminescent properties
;
_journal_issue 34
_journal_name_full CrystEngComm
_journal_page_first 4997
_journal_paper_doi 10.1039/C8CE00811F
_journal_volume 20
_journal_year 2018
_chemical_formula_sum 'C160 H108 Gd2 N18 O44 S14 U6'
_chemical_formula_weight 5178.16
_space_group_crystal_system triclinic
_space_group_IT_number 2
_space_group_name_Hall '-P 1'
_space_group_name_H-M_alt 'P -1'
_symmetry_space_group_name_Hall '-P 1'
_symmetry_space_group_name_H-M 'P -1'
_atom_sites_solution_hydrogens geom
_audit_creation_method SHELXL-2014/7
_audit_update_record
;
2018-07-17 deposited with the CCDC.
2018-07-27 downloaded from the CCDC.
;
_cell_angle_alpha 81.9490(10)
_cell_angle_beta 89.133(3)
_cell_angle_gamma 82.242(2)
_cell_formula_units_Z 1
_cell_length_a 10.2255(3)
_cell_length_b 14.4050(3)
_cell_length_c 29.0078(7)
_cell_measurement_reflns_used 9215
_cell_measurement_temperature 293(2)
_cell_measurement_theta_max 25.64
_cell_measurement_theta_min 2.31
_cell_volume 4191.93(18)
_computing_cell_refinement 'SAINT, Bruker-AXS'
_computing_data_collection 'APEX, Bruker-AXS'
_computing_data_reduction 'SAINT, Bruker-AXS'
_computing_molecular_graphics 'Crystal Maker (Palmer, 2009)'
_computing_publication_material WinGX
_computing_structure_refinement 'SHELXL-2014/7 (Sheldrick, 2014)'
_computing_structure_solution 'Superflip (Palatinus L., 2004)'
_diffrn_ambient_temperature 293(2)
_diffrn_measured_fraction_theta_full 1.000
_diffrn_measured_fraction_theta_max 0.995
_diffrn_measurement_device_type 'Bruker SMART APEXII'
_diffrn_measurement_method omega
_diffrn_radiation_probe x-ray
_diffrn_radiation_type MoK\a
_diffrn_radiation_wavelength 0.71073
_diffrn_reflns_av_R_equivalents 0.0503
_diffrn_reflns_av_unetI/netI 0.0396
_diffrn_reflns_Laue_measured_fraction_full 1.000
_diffrn_reflns_Laue_measured_fraction_max 0.995
_diffrn_reflns_limit_h_max 14
_diffrn_reflns_limit_h_min -14
_diffrn_reflns_limit_k_max 20
_diffrn_reflns_limit_k_min -19
_diffrn_reflns_limit_l_max 40
_diffrn_reflns_limit_l_min -40
_diffrn_reflns_number 158926
_diffrn_reflns_point_group_measured_fraction_full 1.000
_diffrn_reflns_point_group_measured_fraction_max 0.995
_diffrn_reflns_theta_full 25.500
_diffrn_reflns_theta_max 29.648
_diffrn_reflns_theta_min 1.515
_diffrn_source 'fine-focused sealed tube'
_diffrn_source_type Siemens
_exptl_absorpt_coefficient_mu 6.812
_exptl_absorpt_correction_T_max 0.7459
_exptl_absorpt_correction_T_min 0.6111
_exptl_absorpt_correction_type multi-scan
_exptl_absorpt_process_details 'SADABS, G. Sheldrick (1999)'
_exptl_crystal_colour Yellow-Orange
_exptl_crystal_density_diffrn 2.051
_exptl_crystal_description Block
_exptl_crystal_F_000 2450
_exptl_crystal_recrystallization_method Hydrothermal
_exptl_crystal_size_max 0.301
_exptl_crystal_size_mid 0.207
_exptl_crystal_size_min 0.134
_refine_diff_density_max 1.656
_refine_diff_density_min -0.879
_refine_diff_density_rms 0.121
_refine_ls_extinction_method none
_refine_ls_goodness_of_fit_ref 1.020
_refine_ls_hydrogen_treatment constr
_refine_ls_matrix_type full
_refine_ls_number_parameters 1293
_refine_ls_number_reflns 23555
_refine_ls_number_restraints 882
_refine_ls_restrained_S_all 1.005
_refine_ls_R_factor_all 0.0557
_refine_ls_R_factor_gt 0.0313
_refine_ls_shift/su_max 0.003
_refine_ls_shift/su_mean 0.000
_refine_ls_structure_factor_coef Fsqd
_refine_ls_weighting_details 'w=1/[\s^2^(Fo^2^)+(0.0259P)^2^+4.7466P] where P=(Fo^2^+2Fc^2^)/3'
_refine_ls_weighting_scheme calc
_refine_ls_wR_factor_gt 0.0595
_refine_ls_wR_factor_ref 0.0664
_reflns_Friedel_coverage 0.000
_reflns_number_gt 17640
_reflns_number_total 23555
_reflns_threshold_expression 'I > 2\s(I)'
_cod_data_source_file c8ce00811f2.cif
_cod_data_source_block compound5
_cod_depositor_comments 'Adding full bibliography for 7231249--7231258.cif.'
_cod_database_code 7231253
_shelx_space_group_comment
;
The symmetry employed for this shelxl refinement is uniquely defined
by the following loop, which should always be used as a source of
symmetry information in preference to the above space-group names.
They are only intended as comments.
;

loop_
_space_group_symop_operation_xyz
'x, y, z'
'-x, -y, -z'

loop_
_atom_site_label
_atom_site_type_symbol
_atom_site_fract_x
_atom_site_fract_y
_atom_site_fract_z
_atom_site_U_iso_or_equiv
_atom_site_adp_type
_atom_site_occupancy
_atom_site_site_symmetry_order
_atom_site_calc_flag
_atom_site_refinement_flags_posn
_atom_site_refinement_flags_adp
_atom_site_refinement_flags_occupancy
_atom_site_disorder_assembly
_atom_site_disorder_group
C1 C 0.0886(4) 0.0751(3) 0.38000(15) 0.0426(10) Uani 1 1 d . . . . .
H1 H 0.099151 0.132377 0.362052 0.051 Uiso 1 1 calc R U . . .
C2 C 0.0184(5) 0.0139(4) 0.36132(16) 0.0492(12) Uani 1 1 d . . . . .
H2 H -0.016584 0.029058 0.331379 0.059 Uiso 1 1 calc R U . . .
C3 C 0.0015(5) -0.0697(3) 0.38800(18) 0.0507(12) Uani 1 1 d . . . . .
H3 H -0.045314 -0.112562 0.376450 0.061 Uiso 1 1 calc R U . . .
C4 C 0.0551(4) -0.0899(3) 0.43240(17) 0.0449(11) Uani 1 1 d . . . . .
H4 H 0.044146 -0.146412 0.450983 0.054 Uiso 1 1 calc R U . . .
C5 C 0.1250(4) -0.0254(3) 0.44901(14) 0.0321(8) Uani 1 1 d . . . . .
C6 C 0.1855(4) -0.0434(3) 0.49613(14) 0.0300(8) Uani 1 1 d . . . . .
C7 C 0.1596(4) -0.1190(3) 0.52851(16) 0.0402(10) Uani 1 1 d . . . . .
H7 H 0.103286 -0.160347 0.521042 0.048 Uiso 1 1 calc R U . . .
C8 C 0.2178(4) -0.1324(3) 0.57170(16) 0.0432(11) Uani 1 1 d . . . . .
H8 H 0.200958 -0.182580 0.593836 0.052 Uiso 1 1 calc R U . . .
C9 C 0.3004(4) -0.0714(3) 0.58174(15) 0.0391(10) Uani 1 1 d . . . . .
H9 H 0.341318 -0.080107 0.610725 0.047 Uiso 1 1 calc R U . . .
C10 C 0.3234(4) 0.0039(3) 0.54850(13) 0.0315(8) Uani 1 1 d . . . . .
C11 C 0.4155(4) 0.0703(3) 0.55751(13) 0.0320(8) Uani 1 1 d . . . . .
C12 C 0.4974(4) 0.0543(3) 0.59601(14) 0.0395(10) Uani 1 1 d . . . . .
H12 H 0.492274 0.002272 0.618584 0.047 Uiso 1 1 calc R U . . .
C13 C 0.5867(4) 0.1159(3) 0.60076(16) 0.0466(11) Uani 1 1 d . . . . .
H13 H 0.642723 0.105766 0.626453 0.056 Uiso 1 1 calc R U . . .
C14 C 0.5919(5) 0.1918(3) 0.56744(18) 0.0523(12) Uani 1 1 d . . . . .
H14 H 0.651976 0.234015 0.569820 0.063 Uiso 1 1 calc R U . . .
C15 C 0.5068(4) 0.2049(3) 0.53026(18) 0.0524(12) Uani 1 1 d . . . . .
H15 H 0.511160 0.256705 0.507464 0.063 Uiso 1 1 calc R U . . .
C16 C 0.2417(4) 0.4096(3) 0.46280(14) 0.0358(9) Uani 1 1 d . . . . .
C21 C 0.2077(4) 0.2344(3) 0.28960(16) 0.0429(10) Uani 1 1 d . . . . .
H21 H 0.251221 0.208833 0.317360 0.051 Uiso 1 1 calc R U . . .
C22 C 0.2349(5) 0.1890(4) 0.25122(18) 0.0573(13) Uani 1 1 d . . . . .
H22 H 0.294698 0.133872 0.252955 0.069 Uiso 1 1 calc R U . . .
C23 C 0.1721(6) 0.2269(4) 0.21080(19) 0.0669(15) Uani 1 1 d . . . . .
H23 H 0.188031 0.197612 0.184291 0.080 Uiso 1 1 calc R U . . .
C24 C 0.0854(5) 0.3081(4) 0.20897(17) 0.0563(13) Uani 1 1 d . . . . .
H24 H 0.041577 0.333862 0.181314 0.068 Uiso 1 1 calc R U . . .
C25 C 0.0629(4) 0.3519(3) 0.24837(14) 0.0355(9) Uani 1 1 d . . . . .
C26 C -0.0219(4) 0.4445(3) 0.24759(14) 0.0343(9) Uani 1 1 d . . . . .
C27 C -0.0803(5) 0.4909(3) 0.20650(16) 0.0482(11) Uani 1 1 d . . . . .
H27 H -0.071277 0.463030 0.179392 0.058 Uiso 1 1 calc R U . . .
C28 C -0.1515(5) 0.5786(4) 0.20632(18) 0.0607(14) Uani 1 1 d . . . . .
H28 H -0.190618 0.610867 0.178895 0.073 Uiso 1 1 calc R U . . .
C29 C -0.1652(5) 0.6188(3) 0.24652(17) 0.0513(12) Uani 1 1 d . . . . .
H29 H -0.212716 0.678528 0.246694 0.062 Uiso 1 1 calc R U . . .
C30 C -0.1070(4) 0.5687(3) 0.28684(15) 0.0355(9) Uani 1 1 d . . . . .
C31 C -0.1227(4) 0.6074(3) 0.33135(14) 0.0349(9) Uani 1 1 d . . . . .
C32 C -0.2015(5) 0.6920(3) 0.33539(18) 0.0536(13) Uani 1 1 d . . . . .
H32 H -0.247680 0.725834 0.309630 0.064 Uiso 1 1 calc R U . . .
C33 C -0.2115(5) 0.7258(3) 0.37746(18) 0.0564(13) Uani 1 1 d . . . . .
H33 H -0.263715 0.782811 0.380335 0.068 Uiso 1 1 calc R U . . .
C34 C -0.1440(5) 0.6750(3) 0.41499(18) 0.0574(13) Uani 1 1 d . . . . .
H34 H -0.148349 0.696651 0.443777 0.069 Uiso 1 1 calc R U . . .
C35 C -0.0692(5) 0.5906(3) 0.40898(17) 0.0564(13) Uani 1 1 d . . . . .
H35 H -0.025385 0.554988 0.434783 0.068 Uiso 1 1 calc R U . . .
C41 C 0.4699(4) 0.8644(3) 0.27843(15) 0.0409(10) Uani 1 1 d . . . . .
C51 C 0.6452(5) 0.6373(4) 0.09702(18) 0.0533(12) Uani 1 1 d . . . . .
H51 H 0.648774 0.586537 0.080218 0.064 Uiso 1 1 calc R U . . .
C52 C 0.5489(5) 0.6473(5) 0.1305(2) 0.0705(16) Uani 1 1 d . . . . .
H52 H 0.487114 0.605120 0.135430 0.085 Uiso 1 1 calc R U . . .
C53 C 0.5456(6) 0.7202(5) 0.1563(2) 0.0729(17) Uani 1 1 d . . . . .
H53 H 0.485769 0.725218 0.180548 0.088 Uiso 1 1 calc R U . . .
C54 C 0.6307(5) 0.7856(4) 0.14606(19) 0.0627(15) Uani 1 1 d . . . . .
H54 H 0.627203 0.837069 0.162365 0.075 Uiso 1 1 calc R U . . .
C55 C 0.7226(5) 0.7737(3) 0.11082(16) 0.0464(11) Uani 1 1 d . . . . .
C56 C 0.8123(5) 0.8440(3) 0.09569(16) 0.0481(12) Uani 1 1 d . . . . .
C57 C 0.7809(7) 0.9380(4) 0.1030(2) 0.0765(18) Uani 1 1 d . . . . .
H57 H 0.704897 0.957456 0.118970 0.092 Uiso 1 1 calc R U . . .
C58 C 0.8657(8) 1.0013(4) 0.0859(2) 0.088(2) Uani 1 1 d . . . . .
H58 H 0.844726 1.065047 0.088828 0.105 Uiso 1 1 calc R U . . .
C59 C 0.9800(8) 0.9705(4) 0.0648(2) 0.0787(18) Uani 1 1 d . . . . .
H59 H 1.039549 1.012189 0.054408 0.094 Uiso 1 1 calc R U . . .
C60 C 1.0060(6) 0.8761(3) 0.05895(17) 0.0540(13) Uani 1 1 d . . . . .
C61 C 1.1319(6) 0.8364(4) 0.03821(17) 0.0601(14) Uani 1 1 d . . . . .
C62 C 1.2384(8) 0.8870(5) 0.0301(3) 0.099(2) Uani 1 1 d . . . . .
H62 H 1.229769 0.949946 0.035038 0.118 Uiso 1 1 calc R U . . .
C63 C 1.3536(8) 0.8456(7) 0.0151(3) 0.116(3) Uani 1 1 d . . . . .
H63 H 1.424550 0.879770 0.009495 0.139 Uiso 1 1 calc R U . . .
C64 C 1.3664(7) 0.7524(7) 0.0079(2) 0.100(2) Uani 1 1 d . . . . .
H64 H 1.446270 0.721814 -0.001431 0.121 Uiso 1 1 calc R U . . .
C65 C 1.2567(6) 0.7058(5) 0.0152(2) 0.0713(16) Uani 1 1 d . . . . .
H65 H 1.263262 0.643455 0.009367 0.086 Uiso 1 1 calc R U . . .
C66 C 0.7682(5) 0.7451(3) -0.02802(16) 0.0464(11) Uani 1 1 d . . . . .
C71 C 1.1252(5) 0.5687(3) 0.11231(15) 0.0436(10) Uani 1 1 d . . . . .
C42 C 0.3692(5) 0.8021(3) 0.28987(16) 0.0442(11) Uani 1 1 d . . . . .
C43 C 0.2392(5) 0.8268(4) 0.30020(17) 0.0543(13) Uani 1 1 d . . . . .
H43 H 0.199929 0.888972 0.299952 0.065 Uiso 1 1 calc R U . . .
C44 C 0.1725(7) 0.7491(5) 0.3111(2) 0.086(2) Uani 1 1 d . . . . .
H44 H 0.083059 0.753576 0.318180 0.103 Uiso 1 1 calc R U . . .
C45 C 0.2500(8) 0.6677(5) 0.3102(3) 0.102(3) Uani 1 1 d . . . . .
H45 H 0.221320 0.608795 0.317527 0.122 Uiso 1 1 calc R U . . .
C67 C 0.6797(4) 0.7925(3) -0.06697(15) 0.0437(10) Uani 1 1 d . . . . .
C68 C 0.5741(5) 0.7606(3) -0.08717(16) 0.0510(12) Uani 1 1 d . . . . .
H68 H 0.544114 0.702635 -0.078065 0.061 Uiso 1 1 calc R U . . .
C69 C 0.5190(6) 0.8312(4) -0.1242(2) 0.0706(16) Uani 1 1 d . . . . .
H69 H 0.447918 0.823902 -0.142380 0.085 Uiso 1 1 calc R U . . .
C70 C 0.5796(6) 0.9077(4) -0.1298(2) 0.086(2) Uani 1 1 d . . . . .
H70 H 0.554561 0.959696 -0.152184 0.103 Uiso 1 1 calc R U . . .
N1 N 0.1422(3) 0.0564(2) 0.42257(11) 0.0330(7) Uani 1 1 d . . . . .
N2 N 0.2659(3) 0.0183(2) 0.50591(11) 0.0296(7) Uani 1 1 d . . . . .
N3 N 0.4177(3) 0.1467(2) 0.52518(12) 0.0383(8) Uani 1 1 d . . . . .
N4 N 0.1223(3) 0.3131(2) 0.28910(11) 0.0344(7) Uani 1 1 d . . . . .
N5 N -0.0361(3) 0.4822(2) 0.28748(11) 0.0320(7) Uani 1 1 d . . . . .
N6 N -0.0558(4) 0.5570(2) 0.36837(12) 0.0416(9) Uani 1 1 d . . . . .
N7 N 0.7336(4) 0.6978(2) 0.08788(12) 0.0422(9) Uani 1 1 d . . . . .
N8 N 0.9213(4) 0.8143(2) 0.07326(12) 0.0431(9) Uani 1 1 d . . . . .
N9 N 1.1412(4) 0.7467(3) 0.03024(13) 0.0516(10) Uani 1 1 d . . . . .
O1 O 0.4112(3) 0.1439(2) 0.42453(10) 0.0432(7) Uani 1 1 d . . . . .
O2 O 0.1192(3) 0.21198(19) 0.48686(10) 0.0367(6) Uani 1 1 d . . . . .
O3 O 0.3190(3) 0.33369(19) 0.46479(10) 0.0405(7) Uani 1 1 d . . . . .
O4 O 0.1392(3) 0.4302(2) 0.43821(11) 0.0497(8) Uani 1 1 d . . . . .
O5 O 0.1878(3) 0.26019(18) 0.39037(9) 0.0392(7) Uani 1 1 d . . . . .
O6 O 0.2200(3) 0.44807(19) 0.34408(11) 0.0451(7) Uani 1 1 d . . . . .
O7 O -0.0682(3) 0.3461(2) 0.37821(11) 0.0478(8) Uani 1 1 d . . . . .
O8 O 0.7331(3) 0.9369(2) 0.32216(10) 0.0468(8) Uani 1 1 d . . . . .
O9 O 0.6195(3) 1.0253(2) 0.20844(11) 0.0576(9) Uani 1 1 d . . . . .
O10 O 0.7373(3) 1.1376(2) 0.27201(12) 0.0551(9) Uani 1 1 d . . . . .
O11 O 0.5455(3) 1.1108(2) 0.30146(11) 0.0490(8) Uani 1 1 d . . . . .
O12 O 0.4470(3) 0.9498(2) 0.28465(12) 0.0486(8) Uani 1 1 d . . . . .
O13 O 0.5821(3) 0.8317(2) 0.26354(12) 0.0494(8) Uani 1 1 d . . . . .
O14 O 0.8290(3) 0.8625(2) 0.23216(12) 0.0520(8) Uani 1 1 d . . . . .
O15 O 0.9020(3) 0.9957(2) 0.24046(13) 0.0591(9) Uani 1 1 d . . . . .
O16 O 0.8586(3) 0.7873(2) -0.01595(11) 0.0502(8) Uani 1 1 d . . . . .
O17 O 0.7497(4) 0.6635(2) -0.00894(11) 0.0573(9) Uani 1 1 d . . . . .
O18 O 1.0304(3) 0.6283(2) 0.12174(10) 0.0461(7) Uani 1 1 d . . . . .
O19 O 1.1408(3) 0.5458(2) 0.07215(11) 0.0583(9) Uani 1 1 d . . . . .
O20 O 1.0356(3) 0.6041(2) -0.02451(10) 0.0481(8) Uani 1 1 d . . . . .
O21 O 0.8721(3) 0.5086(2) 0.06408(11) 0.0503(8) Uani 1 1 d . . . . .
S3 S 0.40750(19) 0.68268(10) 0.29439(7) 0.0889(5) Uani 1 1 d . . . . .
S5 S 0.70594(17) 0.90162(10) -0.09272(6) 0.0812(5) Uani 1 1 d . . . . .
Gd1 Gd 0.94549(2) 0.65359(2) 0.04148(2) 0.03172(5) Uani 1 1 d . . . . .
U1 U 0.26266(2) 0.18215(2) 0.45300(2) 0.02672(4) Uani 1 1 d . . . . .
U2 U 0.08094(2) 0.39227(2) 0.36309(2) 0.03086(4) Uani 1 1 d . . . . .
U3 U 0.67508(2) 0.98178(2) 0.26538(2) 0.03387(4) Uani 1 1 d . . . . .
C36 C 0.6323(4) 1.1650(3) 0.29230(15) 0.0407(10) Uani 1 1 d D U . . .
C37 C 0.6126(4) 1.2604(3) 0.30580(14) 0.0380(9) Uani 1 1 d D U . . .
C38A C 0.5152(13) 1.2974(12) 0.3326(7) 0.051(3) Uani 0.797(6) 1 d D U P A 1
H38A H 0.449051 1.263987 0.345814 0.062 Uiso 0.797(6) 1 calc R U P A 1
C39A C 0.5246(10) 1.3919(7) 0.3384(5) 0.052(2) Uani 0.797(6) 1 d D U P A 1
H39A H 0.464855 1.428258 0.355334 0.063 Uiso 0.797(6) 1 calc R U P A 1
C40A C 0.6298(10) 1.4229(6) 0.3165(5) 0.070(2) Uani 0.797(6) 1 d D U P A 1
H40A H 0.653657 1.482787 0.317192 0.083 Uiso 0.797(6) 1 calc R U P A 1
S2A S 0.7156(2) 1.33828(15) 0.28700(9) 0.0698(8) Uani 0.797(6) 1 d D U P A 1
C38B C 0.717(2) 1.3124(18) 0.3070(12) 0.057(5) Uani 0.203(6) 1 d D U P A 2
H38B H 0.806634 1.289712 0.306711 0.068 Uiso 0.203(6) 1 calc R U P A 2
C39B C 0.659(4) 1.4083(19) 0.309(2) 0.064(6) Uani 0.203(6) 1 d D U P A 2
H39B H 0.695915 1.461742 0.296262 0.077 Uiso 0.203(6) 1 calc R U P A 2
C40B C 0.543(4) 1.410(2) 0.332(2) 0.048(6) Uani 0.203(6) 1 d D U P A 2
H40B H 0.502367 1.460897 0.344948 0.057 Uiso 0.203(6) 1 calc R U P A 2
S2B S 0.4811(15) 1.3040(11) 0.3327(8) 0.051(3) Uani 0.203(6) 1 d D U P A 2
C76 C 1.0969(4) 0.5757(3) -0.05832(13) 0.0353(9) Uani 1 1 d D U . . .
C77A C 1.129(4) 0.6534(18) -0.0948(11) 0.036(3) Uani 0.542(4) 1 d D U P B 1
C78A C 1.084(3) 0.7395(13) -0.1036(9) 0.061(4) Uani 0.542(4) 1 d D U P B 1
H78A H 1.024796 0.767178 -0.083262 0.073 Uiso 0.542(4) 1 calc R U P B 1
C79A C 1.1242(17) 0.7952(13) -0.1447(6) 0.053(3) Uani 0.542(4) 1 d D U P B 1
H79A H 1.090476 0.857168 -0.156228 0.064 Uiso 0.542(4) 1 calc R U P B 1
C80A C 1.221(2) 0.7392(10) -0.1634(7) 0.043(4) Uani 0.458(4) 1 d D U P B 1
H80A H 1.267047 0.760714 -0.189835 0.052 Uiso 0.458(4) 1 calc R U P B 1
S7A S 1.2547(7) 0.6241(5) -0.1350(2) 0.0564(13) Uani 0.542(4) 1 d D U P B 1
C77B C 1.144(5) 0.642(2) -0.0975(13) 0.037(4) Uani 0.458(4) 1 d D U P B 2
C78B C 1.226(3) 0.6331(19) -0.1297(9) 0.041(4) Uani 0.458(4) 1 d D U P B 2
H78B H 1.274709 0.574184 -0.131431 0.049 Uiso 0.458(4) 1 calc R U P B 2
C79B C 1.247(2) 0.7113(11) -0.1636(8) 0.050(4) Uani 0.458(4) 1 d D U P B 2
H79B H 1.305928 0.711714 -0.188254 0.060 Uiso 0.458(4) 1 calc R U P B 2
C80B C 1.1646(18) 0.7821(13) -0.1529(6) 0.061(4) Uani 0.542(4) 1 d D U P B 2
H80B H 1.160387 0.841950 -0.170140 0.074 Uiso 0.542(4) 1 calc R U P B 2
S7B S 1.0614(8) 0.7602(4) -0.1044(3) 0.0551(13) Uani 0.458(4) 1 d D U P B 2
C72 C 1.2205(5) 0.5231(3) 0.14946(16) 0.0479(11) Uani 1 1 d D U . . .
C73A C 1.230(4) 0.555(3) 0.1909(10) 0.060(6) Uani 0.300(6) 1 d D U P C 1
H73A H 1.180515 0.609465 0.198938 0.072 Uiso 0.300(6) 1 calc R U P C 1
C74A C 1.326(4) 0.494(3) 0.2210(11) 0.067(6) Uani 0.300(6) 1 d D U P C 1
H74A H 1.337764 0.499053 0.252191 0.080 Uiso 0.300(6) 1 calc R U P C 1
C75A C 1.395(4) 0.429(3) 0.1986(10) 0.070(6) Uani 0.300(6) 1 d D U P C 1
H75A H 1.464724 0.385855 0.211757 0.083 Uiso 0.300(6) 1 calc R U P C 1
S6A S 1.3396(16) 0.4343(11) 0.1427(6) 0.075(3) Uani 0.300(6) 1 d D U P C 1
C73B C 1.309(2) 0.4453(17) 0.1456(8) 0.068(4) Uani 0.700(6) 1 d D U P C 2
H73B H 1.321040 0.415441 0.119093 0.082 Uiso 0.700(6) 1 calc R U P C 2
C74B C 1.383(2) 0.4156(14) 0.1884(5) 0.086(4) Uani 0.700(6) 1 d D U P C 2
H74B H 1.446981 0.362881 0.192778 0.104 Uiso 0.700(6) 1 calc R U P C 2
C75B C 1.3501(16) 0.4709(11) 0.2209(6) 0.073(3) Uani 0.700(6) 1 d D U P C 2
H75B H 1.389294 0.462646 0.250169 0.087 Uiso 0.700(6) 1 calc R U P C 2
S6B S 1.2269(5) 0.5588(3) 0.20185(11) 0.0604(9) Uani 0.700(6) 1 d D U P C 2
C46 C 0.9178(5) 0.9161(3) 0.22551(16) 0.0456(11) Uani 1 1 d . . . . .
C47 C 1.0364(4) 0.8886(3) 0.19963(16) 0.0422(10) Uani 1 1 d D . . . .
C48A C 1.0686(15) 0.8102(8) 0.1813(6) 0.056(3) Uani 0.861(5) 1 d D U P D 1
H48A H 1.015256 0.762271 0.183636 0.067 Uiso 0.861(5) 1 calc R U P D 1
C49A C 1.1918(8) 0.8045(7) 0.1576(5) 0.058(3) Uani 0.861(5) 1 d D U P D 1
H49A H 1.228167 0.753874 0.142746 0.070 Uiso 0.861(5) 1 calc R U P D 1
C50A C 1.2475(11) 0.8826(9) 0.1597(5) 0.060(3) Uani 0.861(5) 1 d D U P D 1
H50A H 1.328779 0.892504 0.146496 0.073 Uiso 0.861(5) 1 calc R U P D 1
S4A S 1.1540(2) 0.96225(13) 0.18904(10) 0.0605(6) Uani 0.861(5) 1 d D U P D 1
C48B C 1.139(4) 0.934(3) 0.193(2) 0.066(9) Uani 0.139(5) 1 d D U P D 2
H48B H 1.144110 0.991999 0.203555 0.080 Uiso 0.139(5) 1 calc R U P D 2
C49B C 1.244(6) 0.885(5) 0.169(4) 0.063(7) Uani 0.139(5) 1 d D U P D 2
H49B H 1.320605 0.908907 0.158458 0.075 Uiso 0.139(5) 1 calc R U P D 2
C50B C 1.213(4) 0.800(5) 0.164(4) 0.059(7) Uani 0.139(5) 1 d D U P D 2
H50B H 1.271099 0.753044 0.152389 0.071 Uiso 0.139(5) 1 calc R U P D 2
S4B S 1.054(3) 0.7853(13) 0.1802(10) 0.049(4) Uani 0.139(5) 1 d D U P D 2
C17 C 0.2715(5) 0.4780(3) 0.49314(17) 0.0500(12) Uani 1 1 d . . . . .
C18A C 0.365(2) 0.4622(18) 0.5262(10) 0.089(6) Uani 0.841(7) 1 d D U P E 1
H18A H 0.422972 0.406233 0.531557 0.107 Uiso 0.841(7) 1 calc R U P E 1
C19A C 0.3684(13) 0.5379(9) 0.5526(5) 0.104(3) Uani 0.841(7) 1 d D U P E 1
H19A H 0.429335 0.539214 0.575859 0.125 Uiso 0.841(7) 1 calc R U P E 1
C20A C 0.2723(14) 0.6058(9) 0.5389(5) 0.103(3) Uani 0.841(7) 1 d D U P E 1
H20A H 0.255114 0.660677 0.552754 0.124 Uiso 0.841(7) 1 calc R U P E 1
S1A S 0.1815(4) 0.58442(17) 0.49357(13) 0.0927(13) Uani 0.841(7) 1 d D U P E 1
C18B C 0.175(4) 0.560(4) 0.5035(19) 0.065(7) Uani 0.159(7) 1 d D U P E 2
H18B H 0.084896 0.569661 0.497027 0.078 Uiso 0.159(7) 1 calc R U P E 2
C19B C 0.245(6) 0.622(3) 0.525(3) 0.091(7) Uani 0.159(7) 1 d D U P E 2
H19B H 0.222300 0.686964 0.522599 0.109 Uiso 0.159(7) 1 calc R U P E 2
C20B C 0.346(7) 0.572(4) 0.548(3) 0.095(8) Uani 0.159(7) 1 d D U P E 2
H20B H 0.391769 0.593698 0.571054 0.114 Uiso 0.159(7) 1 calc R U P E 2
S1B S 0.384(4) 0.462(3) 0.5321(16) 0.086(6) Uani 0.159(7) 1 d D U P E 2
OW1 O 0.5965(9) 0.5284(5) -0.0310(3) 0.194(4) Uani 1 1 d . . . . .

loop_
_atom_site_aniso_label
_atom_site_aniso_U_11
_atom_site_aniso_U_22
_atom_site_aniso_U_33
_atom_site_aniso_U_23
_atom_site_aniso_U_13
_atom_site_aniso_U_12
C1 0.047(3) 0.045(2) 0.037(2) -0.0055(19) -0.006(2) -0.011(2)
C2 0.045(3) 0.067(3) 0.040(3) -0.017(2) -0.007(2) -0.013(2)
C3 0.044(3) 0.054(3) 0.060(3) -0.020(2) -0.007(2) -0.016(2)
C4 0.042(3) 0.039(2) 0.057(3) -0.010(2) -0.003(2) -0.0127(19)
C5 0.0253(19) 0.033(2) 0.039(2) -0.0101(17) 0.0029(17) -0.0039(16)
C6 0.027(2) 0.0263(18) 0.036(2) -0.0052(16) 0.0031(16) -0.0020(15)
C7 0.036(2) 0.030(2) 0.054(3) -0.0035(19) 0.008(2) -0.0075(17)
C8 0.044(3) 0.036(2) 0.045(3) 0.0093(19) 0.006(2) -0.0022(19)
C9 0.038(2) 0.041(2) 0.034(2) 0.0050(18) 0.0024(18) 0.0006(19)
C10 0.029(2) 0.0304(19) 0.032(2) -0.0023(16) 0.0003(16) 0.0025(16)
C11 0.030(2) 0.037(2) 0.028(2) -0.0033(16) -0.0003(16) 0.0007(16)
C12 0.042(2) 0.046(2) 0.029(2) -0.0072(18) -0.0051(18) 0.0032(19)
C13 0.040(3) 0.055(3) 0.045(3) -0.014(2) -0.014(2) 0.000(2)
C14 0.042(3) 0.054(3) 0.065(3) -0.016(3) -0.015(2) -0.010(2)
C15 0.042(3) 0.047(3) 0.067(3) 0.006(2) -0.017(2) -0.013(2)
C16 0.046(3) 0.029(2) 0.034(2) -0.0053(17) -0.0004(19) -0.0085(18)
C21 0.047(3) 0.042(2) 0.041(3) -0.0077(19) -0.001(2) -0.004(2)
C22 0.062(3) 0.050(3) 0.060(3) -0.023(2) -0.001(3) 0.007(2)
C23 0.086(4) 0.067(3) 0.049(3) -0.026(3) -0.004(3) 0.004(3)
C24 0.067(3) 0.059(3) 0.042(3) -0.014(2) -0.010(2) 0.004(3)
C25 0.039(2) 0.038(2) 0.031(2) -0.0031(17) -0.0014(18) -0.0118(18)
C26 0.033(2) 0.037(2) 0.033(2) 0.0003(17) 0.0016(17) -0.0125(17)
C27 0.052(3) 0.055(3) 0.036(2) 0.000(2) -0.008(2) -0.006(2)
C28 0.062(3) 0.064(3) 0.046(3) 0.012(3) -0.018(3) 0.007(3)
C29 0.055(3) 0.044(3) 0.048(3) 0.007(2) -0.008(2) 0.006(2)
C30 0.030(2) 0.033(2) 0.041(2) 0.0035(17) -0.0051(18) -0.0037(16)
C31 0.033(2) 0.0282(19) 0.041(2) 0.0036(17) 0.0006(18) -0.0049(16)
C32 0.055(3) 0.039(2) 0.057(3) 0.008(2) -0.001(2) 0.013(2)
C33 0.067(3) 0.033(2) 0.061(3) -0.002(2) 0.009(3) 0.015(2)
C34 0.076(4) 0.045(3) 0.048(3) -0.009(2) 0.008(3) 0.005(3)
C35 0.072(4) 0.050(3) 0.040(3) -0.005(2) 0.001(2) 0.019(2)
C41 0.041(3) 0.040(2) 0.043(3) -0.0044(19) -0.006(2) -0.0089(19)
C51 0.049(3) 0.053(3) 0.056(3) -0.005(2) 0.000(2) -0.005(2)
C52 0.045(3) 0.086(4) 0.073(4) 0.008(3) 0.009(3) -0.004(3)
C53 0.057(4) 0.096(5) 0.057(4) -0.007(3) 0.010(3) 0.018(3)
C54 0.056(3) 0.073(4) 0.054(3) -0.018(3) 0.006(3) 0.020(3)
C55 0.050(3) 0.046(3) 0.038(2) -0.008(2) -0.008(2) 0.015(2)
C56 0.066(3) 0.037(2) 0.039(3) -0.011(2) -0.009(2) 0.008(2)
C57 0.103(5) 0.051(3) 0.077(4) -0.031(3) -0.013(4) 0.007(3)
C58 0.135(7) 0.035(3) 0.096(5) -0.024(3) -0.022(5) -0.003(4)
C59 0.112(6) 0.048(3) 0.080(4) -0.011(3) -0.015(4) -0.021(3)
C60 0.085(4) 0.038(2) 0.040(3) -0.004(2) -0.016(3) -0.013(2)
C61 0.080(4) 0.065(3) 0.040(3) -0.005(2) -0.002(3) -0.031(3)
C62 0.118(6) 0.098(5) 0.096(5) -0.024(4) 0.025(5) -0.068(5)
C63 0.101(6) 0.147(8) 0.123(7) -0.039(6) 0.046(5) -0.083(6)
C64 0.070(5) 0.156(8) 0.088(5) -0.030(5) 0.028(4) -0.047(5)
C65 0.060(4) 0.098(5) 0.063(4) -0.028(3) 0.013(3) -0.021(3)
C66 0.051(3) 0.052(3) 0.034(2) -0.006(2) 0.005(2) -0.002(2)
C71 0.055(3) 0.038(2) 0.035(2) 0.0019(19) -0.002(2) -0.003(2)
C42 0.053(3) 0.039(2) 0.044(3) -0.008(2) 0.000(2) -0.016(2)
C43 0.049(3) 0.062(3) 0.059(3) -0.017(3) 0.005(2) -0.026(2)
C44 0.079(5) 0.093(5) 0.100(5) -0.027(4) 0.024(4) -0.051(4)
C45 0.131(7) 0.074(5) 0.113(6) -0.004(4) 0.020(5) -0.072(5)
C67 0.045(3) 0.045(2) 0.040(3) -0.007(2) -0.003(2) -0.001(2)
C68 0.056(3) 0.049(3) 0.046(3) -0.005(2) -0.010(2) -0.002(2)
C69 0.065(4) 0.073(4) 0.073(4) -0.006(3) -0.029(3) -0.008(3)
C70 0.087(5) 0.062(4) 0.102(5) 0.014(3) -0.050(4) -0.013(3)
N1 0.0336(18) 0.0348(17) 0.0316(18) -0.0060(14) -0.0029(14) -0.0057(14)
N2 0.0278(17) 0.0278(16) 0.0329(18) -0.0030(13) 0.0012(14) -0.0036(13)
N3 0.0348(19) 0.0389(19) 0.041(2) 0.0018(15) -0.0100(16) -0.0101(15)
N4 0.0370(19) 0.0329(17) 0.0338(19) -0.0060(14) 0.0018(15) -0.0056(14)
N5 0.0309(18) 0.0322(17) 0.0314(18) 0.0016(14) -0.0015(14) -0.0057(14)
N6 0.049(2) 0.0326(18) 0.039(2) -0.0011(15) -0.0006(17) 0.0088(16)
N7 0.046(2) 0.041(2) 0.036(2) -0.0042(16) -0.0013(17) 0.0044(17)
N8 0.057(2) 0.0381(19) 0.033(2) -0.0050(16) -0.0077(17) -0.0040(18)
N9 0.060(3) 0.057(2) 0.041(2) -0.0084(19) -0.0001(19) -0.017(2)
O1 0.0374(16) 0.0395(16) 0.0493(18) -0.0022(14) 0.0095(14) 0.0025(13)
O2 0.0300(15) 0.0416(15) 0.0403(16) -0.0137(13) 0.0040(12) -0.0038(12)
O3 0.0420(17) 0.0302(14) 0.0499(18) -0.0057(13) -0.0104(14) -0.0062(12)
O4 0.063(2) 0.0364(16) 0.0485(19) -0.0150(14) -0.0144(16) 0.0091(15)
O5 0.0600(19) 0.0257(13) 0.0297(15) -0.0050(11) -0.0111(13) 0.0046(13)
O6 0.0417(17) 0.0336(15) 0.060(2) -0.0054(14) -0.0025(15) -0.0049(13)
O7 0.0435(18) 0.0522(18) 0.0456(18) 0.0034(15) 0.0042(14) -0.0106(14)
O8 0.0540(19) 0.0475(17) 0.0368(17) 0.0028(14) -0.0121(14) -0.0068(15)
O9 0.071(2) 0.060(2) 0.0368(18) 0.0062(15) -0.0126(16) -0.0025(18)
O10 0.057(2) 0.0396(17) 0.072(2) -0.0154(16) 0.0244(18) -0.0147(15)
O11 0.0500(19) 0.0328(15) 0.065(2) -0.0051(15) 0.0102(16) -0.0131(14)
O12 0.0408(18) 0.0350(16) 0.072(2) -0.0115(15) 0.0028(16) -0.0102(13)
O13 0.0455(19) 0.0389(16) 0.065(2) -0.0112(15) -0.0017(16) -0.0060(14)
O14 0.0459(19) 0.0444(18) 0.068(2) -0.0137(16) 0.0101(16) -0.0105(15)
O15 0.053(2) 0.0451(19) 0.084(3) -0.0227(18) 0.0198(19) -0.0116(16)
O16 0.058(2) 0.0480(18) 0.0448(19) -0.0043(15) -0.0128(16) -0.0082(16)
O17 0.073(2) 0.053(2) 0.0439(19) 0.0047(16) -0.0065(17) -0.0129(17)
O18 0.059(2) 0.0428(17) 0.0336(16) -0.0068(13) -0.0029(14) 0.0046(15)
O19 0.071(2) 0.064(2) 0.0351(18) -0.0086(16) -0.0013(16) 0.0106(18)
O20 0.074(2) 0.0440(17) 0.0268(16) -0.0070(13) 0.0087(15) -0.0075(16)
O21 0.071(2) 0.0327(16) 0.0460(19) -0.0042(14) 0.0152(16) -0.0052(15)
S3 0.1031(13) 0.0417(8) 0.1241(15) -0.0099(9) 0.0124(11) -0.0210(8)
S5 0.0954(12) 0.0576(9) 0.0872(12) 0.0158(8) -0.0454(10) -0.0198(8)
Gd1 0.04347(12) 0.02867(9) 0.02229(9) -0.00295(7) 0.00042(8) -0.00285(8)
U1 0.02740(7) 0.02392(7) 0.02787(7) -0.00185(5) -0.00217(6) -0.00154(5)
U2 0.03437(8) 0.02468(7) 0.03145(8) 0.00001(6) -0.00345(6) -0.00009(6)
U3 0.03655(9) 0.03113(8) 0.03252(8) 0.00094(6) -0.00377(6) -0.00464(6)
C36 0.045(3) 0.037(2) 0.040(2) -0.0012(18) 0.001(2) -0.0085(19)
C37 0.039(2) 0.039(2) 0.037(2) -0.0047(17) 0.0006(18) -0.0091(17)
C38A 0.040(6) 0.051(5) 0.066(6) -0.015(4) 0.009(5) -0.010(4)
C39A 0.032(4) 0.063(5) 0.071(6) -0.035(5) -0.002(3) -0.008(3)
C40A 0.051(5) 0.058(4) 0.114(7) -0.048(4) 0.022(4) -0.022(4)
S2A 0.0630(12) 0.0565(13) 0.102(2) -0.0314(12) 0.0359(12) -0.0333(10)
C38B 0.050(8) 0.054(9) 0.076(13) -0.026(10) 0.034(10) -0.024(6)
C39B 0.049(11) 0.054(8) 0.100(13) -0.034(10) 0.029(10) -0.024(8)
C40B 0.040(10) 0.037(9) 0.074(12) -0.022(9) 0.013(9) -0.018(8)
S2B 0.043(6) 0.041(4) 0.067(6) -0.008(4) 0.021(5) -0.002(4)
C76 0.046(2) 0.037(2) 0.024(2) -0.0044(16) -0.0017(17) -0.0076(18)
C77A 0.052(9) 0.036(5) 0.026(5) -0.012(4) 0.010(5) -0.013(6)
C78A 0.089(10) 0.041(7) 0.051(7) -0.004(6) 0.021(6) -0.008(7)
C79A 0.069(9) 0.042(6) 0.049(6) -0.003(5) 0.009(5) -0.009(6)
C80A 0.062(9) 0.034(8) 0.036(6) -0.004(6) 0.014(6) -0.016(6)
S7A 0.071(3) 0.060(2) 0.0431(19) -0.0111(15) 0.0280(17) -0.023(2)
C77B 0.053(9) 0.030(7) 0.030(7) -0.004(6) 0.002(5) -0.008(6)
C78B 0.050(9) 0.039(6) 0.035(7) -0.010(5) 0.007(5) -0.004(6)
C79B 0.060(9) 0.044(8) 0.046(6) -0.004(6) 0.013(6) -0.012(7)
C80B 0.082(11) 0.040(7) 0.060(8) 0.007(6) 0.013(7) -0.018(6)
S7B 0.083(3) 0.031(2) 0.049(2) -0.0014(17) 0.000(2) -0.0079(19)
C72 0.047(3) 0.046(2) 0.046(3) 0.005(2) -0.004(2) -0.004(2)
C73A 0.058(11) 0.066(11) 0.047(9) 0.004(8) -0.012(9) 0.009(9)
C74A 0.065(11) 0.072(12) 0.057(8) 0.006(8) -0.021(8) 0.003(9)
C75A 0.061(10) 0.077(11) 0.067(11) -0.007(9) -0.030(8) 0.004(8)
S6A 0.064(6) 0.067(4) 0.085(5) -0.008(4) 0.003(4) 0.025(4)
C73B 0.058(9) 0.069(7) 0.070(7) -0.004(6) -0.016(6) 0.018(5)
C74B 0.075(7) 0.084(8) 0.088(7) 0.007(6) -0.028(6) 0.018(6)
C75B 0.064(8) 0.074(9) 0.073(5) 0.014(5) -0.030(5) -0.009(6)
S6B 0.0675(17) 0.0731(17) 0.0392(15) 0.0027(12) -0.0146(13) -0.0137(13)
C46 0.041(3) 0.046(3) 0.048(3) -0.006(2) 0.000(2) -0.002(2)
C47 0.038(2) 0.039(2) 0.048(3) -0.002(2) 0.003(2) -0.0025(19)
C48A 0.057(4) 0.045(7) 0.067(5) -0.018(5) 0.002(4) -0.003(5)
C49A 0.059(4) 0.050(3) 0.063(6) -0.008(4) 0.009(4) 0.007(3)
C50A 0.053(4) 0.053(3) 0.072(8) -0.005(4) 0.018(4) 0.001(3)
S4A 0.0531(10) 0.0460(11) 0.0839(14) -0.0114(10) 0.0173(9) -0.0119(8)
C48B 0.070(16) 0.054(15) 0.072(16) -0.011(14) 0.011(14) 0.006(14)
C49B 0.059(12) 0.053(11) 0.072(14) -0.002(11) 0.017(12) -0.001(10)
C50B 0.052(12) 0.051(11) 0.069(14) -0.005(11) 0.016(12) 0.007(10)
S4B 0.068(8) 0.032(7) 0.048(6) -0.018(5) 0.008(6) 0.006(6)
C17 0.063(3) 0.050(3) 0.044(3) -0.019(2) 0.007(2) -0.020(2)
C18A 0.093(12) 0.092(7) 0.096(12) -0.051(7) -0.009(9) -0.025(7)
C19A 0.107(7) 0.128(8) 0.102(6) -0.076(7) -0.008(5) -0.040(6)
C20A 0.120(8) 0.102(6) 0.111(9) -0.075(6) 0.027(6) -0.039(5)
S1A 0.128(2) 0.0511(14) 0.106(3) -0.0422(14) 0.0069(19) -0.0064(14)
C18B 0.071(13) 0.074(15) 0.072(14) -0.054(13) 0.064(10) -0.047(12)
C19B 0.114(13) 0.075(12) 0.100(14) -0.050(12) 0.008(12) -0.035(11)
C20B 0.113(14) 0.086(15) 0.101(14) -0.045(14) 0.008(12) -0.034(12)
S1B 0.083(9) 0.107(10) 0.082(10) -0.027(8) -0.030(8) -0.042(8)
OW1 0.276(10) 0.139(6) 0.185(7) -0.048(5) 0.086(7) -0.073(6)

loop_
_atom_type_symbol
_atom_type_description
_atom_type_scat_dispersion_real
_atom_type_scat_dispersion_imag
_atom_type_scat_source
C C 0.0033 0.0016 'International Tables Vol C Tables 4.2.6.8 and 6.1.1.4'
H H 0.0000 0.0000 'International Tables Vol C Tables 4.2.6.8 and 6.1.1.4'
N N 0.0061 0.0033 'International Tables Vol C Tables 4.2.6.8 and 6.1.1.4'
O O 0.0106 0.0060 'International Tables Vol C Tables 4.2.6.8 and 6.1.1.4'
S S 0.1246 0.1234 'International Tables Vol C Tables 4.2.6.8 and 6.1.1.4'
Gd Gd -0.1653 3.9035 'International Tables Vol C Tables 4.2.6.8 and 6.1.1.4'
U U -9.6767 9.6646 'International Tables Vol C Tables 4.2.6.8 and 6.1.1.4'

loop_
_geom_angle_atom_site_label_1
_geom_angle_atom_site_label_2
_geom_angle_atom_site_label_3
_geom_angle
_geom_angle_site_symmetry_1
_geom_angle_site_symmetry_3
N1 C1 C2 123.3(4) . .
N1 C1 H1 118.3 . .
C2 C1 H1 118.3 . .
C3 C2 C1 118.2(4) . .
C3 C2 H2 120.9 . .
C1 C2 H2 120.9 . .
C2 C3 C4 119.3(4) . .
C2 C3 H3 120.4 . .
C4 C3 H3 120.4 . .
C3 C4 C5 119.6(4) . .
C3 C4 H4 120.2 . .
C5 C4 H4 120.2 . .
N1 C5 C4 121.0(4) . .
N1 C5 C6 117.0(3) . .
C4 C5 C6 122.0(4) . .
N2 C6 C7 121.9(4) . .
N2 C6 C5 116.4(3) . .
C7 C6 C5 121.7(4) . .
C8 C7 C6 119.4(4) . .
C8 C7 H7 120.3 . .
C6 C7 H7 120.3 . .
C9 C8 C7 119.3(4) . .
C9 C8 H8 120.4 . .
C7 C8 H8 120.4 . .
C8 C9 C10 119.7(4) . .
C8 C9 H9 120.1 . .
C10 C9 H9 120.1 . .
N2 C10 C9 121.6(4) . .
N2 C10 C11 116.9(3) . .
C9 C10 C11 121.5(4) . .
N3 C11 C12 121.4(4) . .
N3 C11 C10 116.0(3) . .
C12 C11 C10 122.5(4) . .
C13 C12 C11 119.5(4) . .
C13 C12 H12 120.2 . .
C11 C12 H12 120.2 . .
C14 C13 C12 119.2(4) . .
C14 C13 H13 120.4 . .
C12 C13 H13 120.4 . .
C13 C14 C15 118.7(4) . .
C13 C14 H14 120.6 . .
C15 C14 H14 120.6 . .
N3 C15 C14 123.2(4) . .
N3 C15 H15 118.4 . .
C14 C15 H15 118.4 . .
O3 C16 O4 125.2(4) . .
O3 C16 C17 117.1(4) . .
O4 C16 C17 117.7(4) . .
N4 C21 C22 123.4(4) . .
N4 C21 H21 118.3 . .
C22 C21 H21 118.3 . .
C23 C22 C21 118.0(5) . .
C23 C22 H22 121.0 . .
C21 C22 H22 121.0 . .
C22 C23 C24 120.0(5) . .
C22 C23 H23 120.0 . .
C24 C23 H23 120.0 . .
C23 C24 C25 119.8(5) . .
C23 C24 H24 120.1 . .
C25 C24 H24 120.1 . .
N4 C25 C24 120.5(4) . .
N4 C25 C26 117.2(4) . .
C24 C25 C26 122.2(4) . .
N5 C26 C27 121.7(4) . .
N5 C26 C25 117.9(3) . .
C27 C26 C25 120.4(4) . .
C28 C27 C26 119.1(4) . .
C28 C27 H27 120.5 . .
C26 C27 H27 120.5 . .
C27 C28 C29 120.0(4) . .
C27 C28 H28 120.0 . .
C29 C28 H28 120.0 . .
C28 C29 C30 118.6(4) . .
C28 C29 H29 120.7 . .
C30 C29 H29 120.7 . .
N5 C30 C29 121.9(4) . .
N5 C30 C31 117.3(3) . .
C29 C30 C31 120.7(4) . .
N6 C31 C32 120.9(4) . .
N6 C31 C30 117.0(3) . .
C32 C31 C30 122.1(4) . .
C33 C32 C31 120.0(4) . .
C33 C32 H32 120.0 . .
C31 C32 H32 120.0 . .
C34 C33 C32 119.3(4) . .
C34 C33 H33 120.4 . .
C32 C33 H33 120.4 . .
C33 C34 C35 118.0(5) . .
C33 C34 H34 121.0 . .
C35 C34 H34 121.0 . .
N6 C35 C34 123.9(4) . .
N6 C35 H35 118.0 . .
C34 C35 H35 118.0 . .
O12 C41 O13 120.0(4) . .
O12 C41 C42 119.9(4) . .
O13 C41 C42 120.0(4) . .
O12 C41 U3 60.0(2) . .
O13 C41 U3 60.2(2) . .
C42 C41 U3 174.4(3) . .
N7 C51 C52 122.4(5) . .
N7 C51 H51 118.8 . .
C52 C51 H51 118.8 . .
C53 C52 C51 119.0(6) . .
C53 C52 H52 120.5 . .
C51 C52 H52 120.5 . .
C54 C53 C52 119.6(5) . .
C54 C53 H53 120.2 . .
C52 C53 H53 120.2 . .
C53 C54 C55 118.7(5) . .
C53 C54 H54 120.7 . .
C55 C54 H54 120.7 . .
N7 C55 C54 122.0(5) . .
N7 C55 C56 115.9(4) . .
C54 C55 C56 122.1(5) . .
N8 C56 C57 121.9(5) . .
N8 C56 C55 117.0(4) . .
C57 C56 C55 121.0(5) . .
C58 C57 C56 118.2(6) . .
C58 C57 H57 120.9 . .
C56 C57 H57 120.9 . .
C59 C58 C57 120.0(5) . .
C59 C58 H58 120.0 . .
C57 C58 H58 120.0 . .
C58 C59 C60 118.9(6) . .
C58 C59 H59 120.6 . .
C60 C59 H59 120.6 . .
N8 C60 C59 121.9(6) . .
N8 C60 C61 116.2(4) . .
C59 C60 C61 121.9(5) . .
N9 C61 C62 120.8(6) . .
N9 C61 C60 116.6(5) . .
C62 C61 C60 122.5(6) . .
C63 C62 C61 120.4(7) . .
C63 C62 H62 119.8 . .
C61 C62 H62 119.8 . .
C62 C63 C64 119.7(7) . .
C62 C63 H63 120.1 . .
C64 C63 H63 120.1 . .
C63 C64 C65 117.8(7) . .
C63 C64 H64 121.1 . .
C65 C64 H64 121.1 . .
N9 C65 C64 122.8(6) . .
N9 C65 H65 118.6 . .
C64 C65 H65 118.6 . .
O16 C66 O17 123.0(4) . .
O16 C66 C67 118.6(4) . .
O17 C66 C67 118.5(4) . .
O16 C66 Gd1 60.7(2) . .
O17 C66 Gd1 62.3(2) . .
C67 C66 Gd1 176.7(3) . .
O19 C71 O18 121.6(4) . .
O19 C71 C72 118.8(4) . .
O18 C71 C72 119.6(4) . .
O19 C71 Gd1 60.7(2) . .
O18 C71 Gd1 60.9(2) . .
C72 C71 Gd1 179.5(4) . .
C43 C42 C41 127.9(4) . .
C43 C42 S3 111.0(4) . .
C41 C42 S3 121.1(4) . .
C42 C43 C44 112.7(5) . .
C42 C43 H43 123.7 . .
C44 C43 H43 123.7 . .
C45 C44 C43 112.7(6) . .
C45 C44 H44 123.7 . .
C43 C44 H44 123.7 . .
C44 C45 S3 112.7(5) . .
C44 C45 H45 123.7 . .
S3 C45 H45 123.7 . .
C68 C67 C66 129.7(4) . .
C68 C67 S5 112.1(3) . .
C66 C67 S5 118.2(4) . .
C67 C68 C69 109.4(5) . .
C67 C68 H68 125.3 . .
C69 C68 H68 125.3 . .
C70 C69 C68 113.2(5) . .
C70 C69 H69 123.4 . .
C68 C69 H69 123.4 . .
C69 C70 S5 113.5(5) . .
C69 C70 H70 123.2 . .
S5 C70 H70 123.2 . .
C1 N1 C5 118.6(3) . .
C1 N1 U1 119.0(3) . .
C5 N1 U1 122.3(3) . .
C6 N2 C10 118.1(3) . .
C6 N2 U1 120.1(2) . .
C10 N2 U1 120.0(2) . .
C15 N3 C11 117.9(4) . .
C15 N3 U1 119.4(3) . .
C11 N3 U1 122.7(3) . .
C21 N4 C25 118.2(4) . .
C21 N4 U2 120.6(3) . .
C25 N4 U2 121.2(3) . .
C26 N5 C30 118.6(3) . .
C26 N5 U2 120.0(2) . .
C30 N5 U2 121.3(3) . .
C35 N6 C31 117.9(4) . .
C35 N6 U2 120.4(3) . .
C31 N6 U2 121.5(3) . .
C51 N7 C55 117.9(4) . .
C51 N7 Gd1 120.8(3) . .
C55 N7 Gd1 120.1(3) . .
C56 N8 C60 118.9(4) . .
C56 N8 Gd1 120.5(3) . .
C60 N8 Gd1 119.2(3) . .
C61 N9 C65 118.4(5) . .
C61 N9 Gd1 121.8(4) . .
C65 N9 Gd1 119.8(4) . .
C16 O3 U1 126.5(3) . .
C16 O4 U2 133.0(3) . .
U1 O5 U2 141.70(13) . .
C36 O10 U3 94.1(3) . .
C36 O11 U3 92.7(3) . .
C41 O12 U3 94.0(3) . .
C41 O13 U3 93.4(2) . .
C46 O14 U3 93.1(3) . .
C46 O15 U3 93.5(3) . .
C66 O16 Gd1 92.7(3) . .
C66 O17 Gd1 90.8(3) . .
C71 O18 Gd1 92.5(3) . .
C71 O19 Gd1 92.8(3) . .
C76 O20 Gd1 173.6(3) . .
C76 O21 Gd1 138.5(3) 2_765 .
C42 S3 C45 91.0(3) . .
C70 S5 C67 91.8(3) . .
O20 Gd1 O21 91.31(11) . .
O20 Gd1 O16 79.87(11) . .
O21 Gd1 O16 131.03(11) . .
O20 Gd1 O19 78.21(11) . .
O21 Gd1 O19 74.42(12) . .
O16 Gd1 O19 146.64(11) . .
O20 Gd1 O18 130.81(11) . .
O21 Gd1 O18 83.00(11) . .
O16 Gd1 O18 137.47(10) . .
O19 Gd1 O18 53.13(10) . .
O20 Gd1 O17 77.59(12) . .
O21 Gd1 O17 77.60(11) . .
O16 Gd1 O17 53.44(11) . .
O19 Gd1 O17 142.23(12) . .
O18 Gd1 O17 146.09(11) . .
O20 Gd1 N9 79.09(12) . .
O21 Gd1 N9 147.33(13) . .
O16 Gd1 N9 78.32(12) . .
O19 Gd1 N9 73.07(13) . .
O18 Gd1 N9 80.18(12) . .
O17 Gd1 N9 129.12(12) . .
O20 Gd1 N7 147.51(12) . .
O21 Gd1 N7 76.95(11) . .
O16 Gd1 N7 85.28(11) . .
O19 Gd1 N7 125.59(11) . .
O18 Gd1 N7 78.36(11) . .
O17 Gd1 N7 70.36(11) . .
N9 Gd1 N7 125.92(13) . .
O20 Gd1 N8 133.08(11) . .
O21 Gd1 N8 135.44(11) . .
O16 Gd1 N8 66.68(11) . .
O19 Gd1 N8 112.98(11) . .
O18 Gd1 N8 70.91(10) . .
O17 Gd1 N8 104.74(11) . .
N9 Gd1 N8 63.09(13) . .
N7 Gd1 N8 63.06(12) . .
O20 Gd1 C66 76.71(12) . .
O21 Gd1 C66 104.48(14) . .
O16 Gd1 C66 26.57(12) . .
O19 Gd1 C66 154.88(12) . .
O18 Gd1 C66 151.90(11) . .
O17 Gd1 C66 26.89(12) . .
N9 Gd1 C66 103.53(14) . .
N7 Gd1 C66 77.13(12) . .
N8 Gd1 C66 85.80(13) . .
O20 Gd1 C71 104.49(13) . .
O21 Gd1 C71 77.52(13) . .
O16 Gd1 C71 151.38(12) . .
O19 Gd1 C71 26.53(11) . .
O18 Gd1 C71 26.60(11) . .
O17 Gd1 C71 155.07(12) . .
N9 Gd1 C71 74.90(13) . .
N7 Gd1 C71 102.36(12) . .
N8 Gd1 C71 91.98(12) . .
C66 Gd1 C71 177.70(14) . .
O1 U1 O2 174.00(13) . .
O1 U1 O5 90.24(12) . .
O2 U1 O5 95.69(12) . .
O1 U1 O3 96.50(12) . .
O2 U1 O3 85.31(11) . .
O5 U1 O3 81.63(10) . .
O1 U1 N1 91.89(12) . .
O2 U1 N1 88.17(11) . .
O5 U1 N1 80.69(10) . .
O3 U1 N1 160.43(10) . .
O1 U1 N3 81.73(13) . .
O2 U1 N3 93.24(12) . .
O5 U1 N3 154.42(11) . .
O3 U1 N3 75.27(10) . .
N1 U1 N3 123.59(10) . .
O1 U1 N2 92.64(11) . .
O2 U1 N2 82.07(11) . .
O5 U1 N2 143.04(10) . .
O3 U1 N2 134.41(10) . .
N1 U1 N2 62.40(10) . .
N3 U1 N2 62.02(10) . .
O1 U1 U2 104.44(9) . .
O2 U1 U2 81.55(9) . .
O5 U1 U2 19.26(7) . .
O3 U1 U2 67.57(7) . .
N1 U1 U2 93.24(7) . .
N3 U1 U2 142.74(7) . .
N2 U1 U2 150.96(7) . .
O7 U2 O6 173.96(13) . .
O7 U2 O5 89.44(13) . .
O6 U2 O5 96.34(12) . .
O7 U2 O4 99.37(13) . .
O6 U2 O4 83.30(13) . .
O5 U2 O4 81.18(10) . .
O7 U2 N4 95.66(13) . .
O6 U2 N4 83.80(12) . .
O5 U2 N4 78.64(10) . .
O4 U2 N4 154.63(10) . .
O7 U2 N5 87.90(12) . .
O6 U2 N5 86.47(12) . .
O5 U2 N5 141.75(10) . .
O4 U2 N5 136.84(10) . .
N4 U2 N5 63.70(10) . .
O7 U2 N6 85.30(13) . .
O6 U2 N6 90.16(12) . .
O5 U2 N6 154.92(11) . .
O4 U2 N6 75.55(10) . .
N4 U2 N6 126.25(11) . .
N5 U2 N6 62.63(11) . .
O7 U2 U1 87.54(10) . .
O6 U2 U1 98.49(9) . .
O5 U2 U1 19.04(7) . .
O4 U2 U1 62.90(7) . .
N4 U2 U1 97.68(7) . .
N5 U2 U1 160.26(7) . .
N6 U2 U1 135.96(8) . .
O9 U3 O8 179.05(16) . .
O9 U3 O15 89.75(15) . .
O8 U3 O15 89.57(14) . .
O9 U3 O10 88.82(14) . .
O8 U3 O10 91.53(13) . .
O15 U3 O10 67.54(10) . .
O9 U3 O14 87.79(14) . .
O8 U3 O14 91.27(13) . .
O15 U3 O14 53.18(10) . .
O10 U3 O14 120.61(11) . .
O9 U3 O11 94.99(14) . .
O8 U3 O11 85.92(13) . .
O15 U3 O11 119.87(10) . .
O10 U3 O11 52.74(10) . .
O14 U3 O11 172.60(10) . .
O9 U3 O12 87.87(14) . .
O8 U3 O12 92.73(13) . .
O15 U3 O12 172.41(10) . .
O10 U3 O12 119.58(10) . .
O14 U3 O12 119.50(10) . .
O11 U3 O12 67.54(10) . .
O9 U3 O13 91.59(14) . .
O8 U3 O13 88.19(12) . .
O15 U3 O13 120.45(10) . .
O10 U3 O13 171.99(11) . .
O14 U3 O13 67.39(10) . .
O11 U3 O13 119.28(10) . .
O12 U3 O13 52.46(10) . .
O9 U3 C46 87.07(15) . .
O8 U3 C46 92.02(14) . .
O15 U3 C46 26.69(12) . .
O10 U3 C46 94.05(12) . .
O14 U3 C46 26.57(11) . .
O11 U3 C46 146.57(12) . .
O12 U3 C46 145.86(12) . .
O13 U3 C46 93.96(12) . .
O9 U3 C36 91.89(14) . .
O8 U3 C36 88.81(13) . .
O15 U3 C36 93.71(12) . .
O10 U3 C36 26.33(11) . .
O14 U3 C36 146.88(12) . .
O11 U3 C36 26.41(11) . .
O12 U3 C36 93.57(11) . .
O13 U3 C36 145.68(12) . .
C46 U3 C36 120.32(13) . .
O9 U3 C41 90.75(15) . .
O8 U3 C41 89.46(13) . .
O15 U3 C41 146.88(12) . .
O10 U3 C41 145.58(12) . .
O14 U3 C41 93.75(12) . .
O11 U3 C41 93.07(12) . .
O12 U3 C41 26.07(11) . .
O13 U3 C41 26.43(11) . .
C46 U3 C41 120.30(13) . .
C36 U3 C41 119.37(13) . .
O10 C36 O11 120.5(4) . .
O10 C36 C37 119.3(4) . .
O11 C36 C37 120.2(4) . .
O10 C36 U3 59.5(2) . .
O11 C36 U3 60.9(2) . .
C37 C36 U3 178.9(3) . .
C38A C37 C36 127.5(8) . .
C38B C37 C36 121.3(11) . .
C38B C37 S2B 112.9(11) . .
C36 C37 S2B 124.0(7) . .
C38A C37 S2A 112.0(7) . .
C36 C37 S2A 120.5(3) . .
C37 C38A C39A 112.9(12) . .
C37 C38A H38A 123.5 . .
C39A C38A H38A 123.5 . .
C40A C39A C38A 111.7(10) . .
C40A C39A H39A 124.1 . .
C38A C39A H39A 124.1 . .
C39A C40A S2A 111.7(8) . .
C39A C40A H40A 124.2 . .
S2A C40A H40A 124.2 . .
C37 S2A C40A 91.6(4) . .
C37 C38B C39B 106(2) . .
C37 C38B H38B 126.9 . .
C39B C38B H38B 126.9 . .
C40B C39B C38B 110(2) . .
C40B C39B H39B 125.0 . .
C38B C39B H39B 125.0 . .
C39B C40B S2B 111(2) . .
C39B C40B H40B 124.3 . .
S2B C40B H40B 124.3 . .
C37 S2B C40B 90.5(12) . .
O20 C76 O21 125.9(4) . 2_765
O20 C76 C77A 113.8(13) . .
O21 C76 C77A 120.2(13) 2_765 .
O20 C76 C77B 122.1(15) . .
O21 C76 C77B 112.0(15) 2_765 .
C78A C77A C76 133(3) . .
C78A C77A S7A 109.9(12) . .
C76 C77A S7A 117.2(18) . .
C77A C78A C79A 120(2) . .
C77A C78A H78A 119.9 . .
C79A C78A H78A 119.9 . .
C80A C79A C78A 105.7(17) . .
C80A C79A H79A 127.1 . .
C78A C79A H79A 127.1 . .
C79A C80A S7A 115.6(15) . .
C79A C80A H80A 122.2 . .
S7A C80A H80A 122.2 . .
C80A S7A C77A 88.1(10) . .
C78B C77B C76 134(3) . .
C78B C77B S7B 109.7(13) . .
C76 C77B S7B 116(2) . .
C77B C78B C79B 121(3) . .
C77B C78B H78B 119.5 . .
C79B C78B H78B 119.5 . .
C80B C79B C78B 105.4(19) . .
C80B C79B H79B 127.3 . .
C78B C79B H79B 127.3 . .
C79B C80B S7B 117.4(16) . .
C79B C80B H80B 121.3 . .
S7B C80B H80B 121.3 . .
C80B S7B C77B 86.4(11) . .
C73A C72 C71 123.8(14) . .
C73B C72 C71 123.9(11) . .
C73A C72 S6A 112.2(12) . .
C71 C72 S6A 123.7(7) . .
C73B C72 S6B 112.1(10) . .
C71 C72 S6B 123.9(4) . .
C72 C73A C74A 111(2) . .
C72 C73A H73A 124.3 . .
C74A C73A H73A 124.3 . .
C75A C74A C73A 112(3) . .
C75A C74A H74A 124.2 . .
C73A C74A H74A 124.2 . .
C74A C75A S6A 112(2) . .
C74A C75A H75A 124.0 . .
S6A C75A H75A 124.0 . .
C72 S6A C75A 91.9(13) . .
C72 C73B C74B 110.4(17) . .
C72 C73B H73B 124.8 . .
C74B C73B H73B 124.8 . .
C75B C74B C73B 113.6(16) . .
C75B C74B H74B 123.2 . .
C73B C74B H74B 123.2 . .
C74B C75B S6B 110.9(13) . .
C74B C75B H75B 124.5 . .
S6B C75B H75B 124.5 . .
C72 S6B C75B 93.0(6) . .
O14 C46 O15 119.9(4) . .
O14 C46 C47 120.5(4) . .
O15 C46 C47 119.6(4) . .
O14 C46 U3 60.4(2) . .
O15 C46 U3 59.8(2) . .
C47 C46 U3 173.0(3) . .
C48B C47 C46 126.4(18) . .
C48A C47 C46 128.0(7) . .
C48B C47 S4B 114.6(16) . .
C46 C47 S4B 118.7(9) . .
C48A C47 S4A 111.4(7) . .
C46 C47 S4A 120.6(3) . .
C47 C48A C49A 114.5(9) . .
C47 C48A H48A 122.7 . .
C49A C48A H48A 122.7 . .
C50A C49A C48A 110.1(8) . .
C50A C49A H49A 124.9 . .
C48A C49A H49A 124.9 . .
C49A C50A S4A 113.0(6) . .
C49A C50A H50A 123.5 . .
S4A C50A H50A 123.5 . .
C47 S4A C50A 91.0(3) . .
C47 C48B C49B 113(2) . .
C47 C48B H48B 123.7 . .
C49B C48B H48B 123.7 . .
C50B C49B C48B 109(2) . .
C50B C49B H49B 125.4 . .
C48B C49B H49B 125.4 . .
C49B C50B S4B 113(2) . .
C49B C50B H50B 123.5 . .
S4B C50B H50B 123.5 . .
C47 S4B C50B 90.0(14) . .
C18A C17 C16 125.7(11) . .
C16 C17 S1B 126.6(15) . .
C18A C17 S1A 110.8(10) . .
C16 C17 S1A 123.4(4) . .
C16 C17 C18B 123.7(19) . .
S1B C17 C18B 107(2) . .
C17 C18A C19A 114.6(16) . .
C17 C18A H18A 122.7 . .
C19A C18A H18A 122.7 . .
C20A C19A C18A 109.5(12) . .
C20A C19A H19A 125.2 . .
C18A C19A H19A 125.2 . .
C19A C20A S1A 114.0(9) . .
C19A C20A H20A 123.0 . .
S1A C20A H20A 123.0 . .
C17 S1A C20A 91.1(5) . .
C19B C18B C17 108(3) . .
C19B C18B H18B 125.9 . .
C17 C18B H18B 125.9 . .
C20B C19B C18B 109(3) . .
C20B C19B H19B 125.4 . .
C18B C19B H19B 125.4 . .
C19B C20B S1B 112(3) . .
C19B C20B H20B 123.8 . .
S1B C20B H20B 123.8 . .
C17 S1B C20B 94(2) . .

loop_
_geom_bond_atom_site_label_1
_geom_bond_atom_site_label_2
_geom_bond_distance
_geom_bond_site_symmetry_2
C1 N1 1.336(5) .
C1 C2 1.380(6) .
C1 H1 0.9300 .
C2 C3 1.368(7) .
C2 H2 0.9300 .
C3 C4 1.384(6) .
C3 H3 0.9300 .
C4 C5 1.387(5) .
C4 H4 0.9300 .
C5 N1 1.343(5) .
C5 C6 1.483(5) .
C6 N2 1.349(5) .
C6 C7 1.387(5) .
C7 C8 1.373(6) .
C7 H7 0.9300 .
C8 C9 1.359(6) .
C8 H8 0.9300 .
C9 C10 1.390(5) .
C9 H9 0.9300 .
C10 N2 1.354(5) .
C10 C11 1.480(5) .
C11 N3 1.345(5) .
C11 C12 1.380(5) .
C12 C13 1.378(6) .
C12 H12 0.9300 .
C13 C14 1.361(7) .
C13 H13 0.9300 .
C14 C15 1.372(6) .
C14 H14 0.9300 .
C15 N3 1.342(5) .
C15 H15 0.9300 .
C16 O3 1.254(5) .
C16 O4 1.255(5) .
C16 C17 1.474(6) .
C21 N4 1.333(5) .
C21 C22 1.375(6) .
C21 H21 0.9300 .
C22 C23 1.355(7) .
C22 H22 0.9300 .
C23 C24 1.363(7) .
C23 H23 0.9300 .
C24 C25 1.383(6) .
C24 H24 0.9300 .
C25 N4 1.350(5) .
C25 C26 1.486(6) .
C26 N5 1.343(5) .
C26 C27 1.384(6) .
C27 C28 1.369(7) .
C27 H27 0.9300 .
C28 C29 1.370(7) .
C28 H28 0.9300 .
C29 C30 1.383(6) .
C29 H29 0.9300 .
C30 N5 1.352(5) .
C30 C31 1.475(6) .
C31 N6 1.348(5) .
C31 C32 1.386(6) .
C32 C33 1.374(7) .
C32 H32 0.9300 .
C33 C34 1.364(7) .
C33 H33 0.9300 .
C34 C35 1.377(6) .
C34 H34 0.9300 .
C35 N6 1.333(6) .
C35 H35 0.9300 .
C41 O12 1.258(5) .
C41 O13 1.274(5) .
C41 C42 1.460(6) .
C41 U3 2.856(4) .
C51 N7 1.337(6) .
C51 C52 1.380(7) .
C51 H51 0.9300 .
C52 C53 1.369(8) .
C52 H52 0.9300 .
C53 C54 1.367(8) .
C53 H53 0.9300 .
C54 C55 1.391(7) .
C54 H54 0.9300 .
C55 N7 1.350(5) .
C55 C56 1.474(7) .
C56 N8 1.333(6) .
C56 C57 1.393(7) .
C57 C58 1.379(9) .
C57 H57 0.9300 .
C58 C59 1.362(9) .
C58 H58 0.9300 .
C59 C60 1.382(7) .
C59 H59 0.9300 .
C60 N8 1.345(6) .
C60 C61 1.491(8) .
C61 N9 1.335(6) .
C61 C62 1.390(8) .
C62 C63 1.342(10) .
C62 H62 0.9300 .
C63 C64 1.375(11) .
C63 H63 0.9300 .
C64 C65 1.382(8) .
C64 H64 0.9300 .
C65 N9 1.343(7) .
C65 H65 0.9300 .
C66 O16 1.251(6) .
C66 O17 1.264(5) .
C66 C67 1.486(6) .
C66 Gd1 2.795(5) .
C71 O19 1.256(5) .
C71 O18 1.259(5) .
C71 C72 1.484(6) .
C71 Gd1 2.810(4) .
C42 C43 1.370(7) .
C42 S3 1.698(5) .
C43 C44 1.384(7) .
C43 H43 0.9300 .
C44 C45 1.327(10) .
C44 H44 0.9300 .
C45 S3 1.702(8) .
C45 H45 0.9300 .
C67 C68 1.397(6) .
C67 S5 1.697(5) .
C68 C69 1.436(7) .
C68 H68 0.9300 .
C69 C70 1.325(8) .
C69 H69 0.9300 .
C70 S5 1.680(6) .
C70 H70 0.9300 .
N1 U1 2.581(3) .
N2 U1 2.626(3) .
N3 U1 2.596(3) .
N4 U2 2.572(3) .
N5 U2 2.604(3) .
N6 U2 2.609(3) .
N7 Gd1 2.586(4) .
N8 Gd1 2.590(4) .
N9 Gd1 2.547(4) .
O1 U1 1.776(3) .
O2 U1 1.790(3) .
O3 U1 2.402(3) .
O4 U2 2.422(3) .
O5 U1 2.095(3) .
O5 U2 2.118(2) .
O6 U2 1.770(3) .
O7 U2 1.770(3) .
O8 U3 1.764(3) .
O9 U3 1.757(3) .
O10 C36 1.260(5) .
O10 U3 2.448(3) .
O11 C36 1.261(5) .
O11 U3 2.479(3) .
O12 U3 2.478(3) .
O13 U3 2.483(3) .
O14 C46 1.265(5) .
O14 U3 2.459(3) .
O15 C46 1.271(5) .
O15 U3 2.446(3) .
O16 Gd1 2.441(3) .
O17 Gd1 2.474(3) .
O18 Gd1 2.459(3) .
O19 Gd1 2.454(3) .
O20 C76 1.244(5) .
O20 Gd1 2.274(3) .
O21 C76 1.247(5) 2_765
O21 Gd1 2.319(3) .
U1 U2 3.9791(2) .
U3 C46 2.824(5) .
U3 C36 2.833(4) .
C36 C37 1.468(6) .
C37 C38A 1.352(13) .
C37 C38B 1.389(19) .
C37 S2B 1.639(11) .
C37 S2A 1.672(4) .
C38A C39A 1.412(16) .
C38A H38A 0.9300 .
C39A C40A 1.337(9) .
C39A H39A 0.9300 .
C40A S2A 1.724(8) .
C40A H40A 0.9300 .
C38B C39B 1.44(2) .
C38B H38B 0.9300 .
C39B C40B 1.342(18) .
C39B H39B 0.9300 .
C40B S2B 1.723(19) .
C40B H40B 0.9300 .
C76 C77A 1.495(10) .
C76 C77B 1.499(11) .
C77A C78A 1.25(3) .
C77A S7A 1.77(3) .
C78A C79A 1.43(2) .
C78A H78A 0.9300 .
C79A C80A 1.348(13) .
C79A H79A 0.9300 .
C80A S7A 1.737(13) .
C80A H80A 0.9300 .
C77B C78B 1.26(4) .
C77B S7B 1.77(3) .
C78B C79B 1.42(2) .
C78B H78B 0.9300 .
C79B C80B 1.300(13) .
C79B H79B 0.9300 .
C80B S7B 1.765(14) .
C80B H80B 0.9300 .
C72 C73A 1.35(2) .
C72 C73B 1.361(16) .
C72 S6A 1.675(9) .
C72 S6B 1.676(6) .
C73A C74A 1.44(3) .
C73A H73A 0.9300 .
C74A C75A 1.331(18) .
C74A H74A 0.9300 .
C75A S6A 1.71(2) .
C75A H75A 0.9300 .
C73B C74B 1.44(2) .
C73B H73B 0.9300 .
C74B C75B 1.329(12) .
C74B H74B 0.9300 .
C75B S6B 1.699(11) .
C75B H75B 0.9300 .
C46 C47 1.455(6) .
C47 C48B 1.31(2) .
C47 C48A 1.316(12) .
C47 S4B 1.652(15) .
C47 S4A 1.705(5) .
C48A C49A 1.425(15) .
C48A H48A 0.9300 .
C49A C50A 1.337(8) .
C49A H49A 0.9300 .
C50A S4A 1.705(8) .
C50A H50A 0.9300 .
C48B C49B 1.43(2) .
C48B H48B 0.9300 .
C49B C50B 1.342(19) .
C49B H49B 0.9300 .
C50B S4B 1.71(2) .
C50B H50B 0.9300 .
C17 C18A 1.34(2) .
C17 S1B 1.60(4) .
C17 S1A 1.679(6) .
C17 C18B 1.50(5) .
C18A C19A 1.42(2) .
C18A H18A 0.9300 .
C19A C20A 1.312(13) .
C19A H19A 0.9300 .
C20A S1A 1.708(10) .
C20A H20A 0.9300 .
C18B C19B 1.42(3) .
C18B H18B 0.9300 .
C19B C20B 1.32(2) .
C19B H19B 0.9300 .
C20B S1B 1.71(2) .
C20B H20B 0.9300 .
